data_4349998
loop_
_publ_author_name
'Dhankhar, Sandeep Singh'
'Sharma, Nayuesh'
'Nagaraja, C. M.'

_publ_section_title
;
 Construction of bifunctional 2-fold interpenetrated Zn(ii) MOFs
 exhibiting selective CO2 adsorption and aqueous-phase sensing of
 2,4,6-trinitrophenol
;
_journal_issue 4
_journal_name_full 'Inorganic Chemistry Frontiers'
_journal_page_first 1058
_journal_paper_doi 10.1039/C9QI00044E
_journal_volume 6
_journal_year 2019
_chemical_formula_moiety 'C21 H11 N2 O7 Zn, 4(O)'
_chemical_formula_sum 'C21 H11 N2 O11 Zn'
_chemical_formula_weight 532.69
_space_group_crystal_system monoclinic
_space_group_IT_number 14
_space_group_name_Hall '-P 2yn'
_space_group_name_H-M_alt 'P 1 21/n 1'
_atom_sites_solution_hydrogens mixed
_audit_creation_method SHELXL-2014/7
_audit_update_record
;
2018-09-20 deposited with the CCDC.	2019-03-04 downloaded from the CCDC.
;
_cell_angle_alpha 90.000(5)
_cell_angle_beta 91.618(5)
_cell_angle_gamma 90.000(5)
_cell_formula_units_Z 4
_cell_length_a 4.821(5)
_cell_length_b 17.325(5)
_cell_length_c 27.459(5)
_cell_measurement_reflns_used 5711
_cell_measurement_temperature 298(2)
_cell_measurement_theta_max 28.3
_cell_measurement_theta_min 2.4
_cell_volume 2293(3)
_computing_cell_refinement 'APEX2 (Bruker, 2014.3);SAINT (Bruker, 2014)'
_computing_data_collection 'APEX2 (Bruker, 2014.3)'
_computing_data_reduction 'SHELXL-2014 (Sheldrick, 2014)'
_computing_molecular_graphics Ortep-3
_computing_publication_material 'WinGX(Farrugia, 2013)'
_computing_structure_refinement 'SHELXL-2014 (Sheldrick, 2014)'
_computing_structure_solution 'SHELXL-2014/7 (Sheldrick, 2014)'
_diffrn_ambient_temperature 298(2)
_diffrn_measured_fraction_theta_full 0.999
_diffrn_measured_fraction_theta_max 0.998
_diffrn_measurement_device_type 'Bruker D8 Venture PHOTON 100 diffractometer'
_diffrn_radiation_type MoK\a
_diffrn_radiation_wavelength 0.71073
_diffrn_reflns_av_R_equivalents 0.0505
_diffrn_reflns_av_unetI/netI 0.0211
_diffrn_reflns_Laue_measured_fraction_full 0.999
_diffrn_reflns_Laue_measured_fraction_max 0.998
_diffrn_reflns_limit_h_max 6
_diffrn_reflns_limit_h_min -6
_diffrn_reflns_limit_k_max 23
_diffrn_reflns_limit_k_min -23
_diffrn_reflns_limit_l_max 36
_diffrn_reflns_limit_l_min -36
_diffrn_reflns_number 83821
_diffrn_reflns_point_group_measured_fraction_full 0.999
_diffrn_reflns_point_group_measured_fraction_max 0.998
_diffrn_reflns_theta_full 25.242
_diffrn_reflns_theta_max 28.319
_diffrn_reflns_theta_min 2.351
_diffrn_source 'fine-focus sealed tube'
_exptl_absorpt_coefficient_mu 1.135
_exptl_absorpt_correction_T_max 0.7457
_exptl_absorpt_correction_T_min 0.6853
_exptl_absorpt_correction_type empirical
_exptl_absorpt_process_details SADABS
_exptl_crystal_colour brown
_exptl_crystal_density_diffrn 1.543
_exptl_crystal_density_meas 1.543
_exptl_crystal_density_method 'not measured'
_exptl_crystal_description needle
_exptl_crystal_F_000 1076
_exptl_crystal_size_max 0.32
_exptl_crystal_size_mid 0.20
_exptl_crystal_size_min 0.16
_refine_diff_density_max 0.676
_refine_diff_density_min -0.355
_refine_diff_density_rms 0.071
_refine_ls_extinction_method none
_refine_ls_goodness_of_fit_ref 1.045
_refine_ls_hydrogen_treatment mixed
_refine_ls_matrix_type full
_refine_ls_number_parameters 340
_refine_ls_number_reflns 5711
_refine_ls_number_restraints 0
_refine_ls_restrained_S_all 1.045
_refine_ls_R_factor_all 0.0538
_refine_ls_R_factor_gt 0.0399
_refine_ls_shift/su_max 0.001
_refine_ls_shift/su_mean 0.000
_refine_ls_structure_factor_coef Fsqd
_refine_ls_weighting_details 'w=1/[\s^2^(Fo^2^)+(0.0616P)^2^+1.9795P] where P=(Fo^2^+2Fc^2^)/3'
_refine_ls_weighting_scheme calc
_refine_ls_wR_factor_gt 0.1100
_refine_ls_wR_factor_ref 0.1178
_reflns_Friedel_coverage 0.000
_reflns_number_gt 4669
_reflns_number_total 5711
_reflns_threshold_expression 'I > 2\s(I)'
_cod_data_source_file c9qi00044e2.cif
_cod_data_source_block MOF1
_cod_original_sg_symbol_H-M 'P 21/n'
_cod_database_code 4349998
_shelx_shelxl_version_number 2014/7
_shelx_space_group_comment
;
The symmetry employed for this shelxl refinement is uniquely defined
by the following loop, which should always be used as a source of
symmetry information in preference to the above space-group names.
They are only intended as comments.
;
_shelxl_version_number 2014-3

loop_
_space_group_symop_operation_xyz
'x, y, z'
'-x+1/2, y+1/2, -z+1/2'
'-x, -y, -z'
'x-1/2, -y-1/2, z-1/2'

loop_
_atom_site_label
_atom_site_type_symbol
_atom_site_fract_x
_atom_site_fract_y
_atom_site_fract_z
_atom_site_U_iso_or_equiv
_atom_site_adp_type
_atom_site_occupancy
_atom_site_site_symmetry_order
_atom_site_calc_flag
_atom_site_refinement_flags_posn
_atom_site_refinement_flags_adp
Zn1 Zn 0.70136(6) 0.94346(2) 0.29976(2) 0.03006(10) Uani 1 1 d . .
C20 C 0.1091(5) 0.98305(17) 0.43445(8) 0.0382(6) Uani 1 1 d . .
C16 C 0.3926(6) 1.03389(16) 0.37212(10) 0.0429(6) Uani 1 1 d . .
H16 H 0.4609 1.0766 0.3558 0.051 Uiso 1 1 calc R U
O6 O 1.6395(4) 1.00036(12) 0.15098(6) 0.0464(5) Uani 1 1 d . .
O5 O 1.0325(5) 1.16338(14) 0.07526(7) 0.0653(7) Uani 1 1 d . .
O1 O 0.8506(4) 0.84240(10) 0.31492(7) 0.0443(4) Uani 1 1 d . .
N2 N 1.3589(4) 1.08721(12) 0.11206(6) 0.0324(4) Uani 1 1 d . .
O3 O 0.8448(5) 1.12265(12) 0.30739(7) 0.0547(6) Uani 1 1 d . .
C8 C 1.4684(5) 1.01704(13) 0.02263(7) 0.0284(4) Uani 1 1 d . .
O2 O 0.9633(4) 1.01270(10) 0.27203(7) 0.0443(4) Uani 1 1 d . .
O7 O 0.4345(4) 0.94036(14) 0.24355(8) 0.0577(6) Uani 1 1 d . .
C1 C 0.9559(5) 0.80912(14) 0.27868(9) 0.0364(5) Uani 1 1 d . .
C9 C 1.2723(5) 1.07722(14) 0.02395(8) 0.0330(5) Uani 1 1 d . .
C19 C 0.2112(6) 1.04565(17) 0.40944(10) 0.0467(7) Uani 1 1 d . .
H19 H 0.1580 1.0954 0.4177 0.056 Uiso 1 1 calc R U
O4 O 0.9509(5) 0.83663(12) 0.23729(8) 0.0618(6) Uani 1 1 d . .
C5 C 1.3168(5) 1.12641(13) 0.15821(8) 0.0316(5) Uani 1 1 d . .
N1 N 0.4738(4) 0.96393(12) 0.35851(7) 0.0327(4) Uani 1 1 d . .
C15 C 1.1604(5) 1.09087(14) 0.19278(8) 0.0318(5) Uani 1 1 d . .
H15 H 1.0785 1.0432 0.1864 0.038 Uiso 1 1 calc R U
C14 C 1.1258(5) 1.12704(13) 0.23756(8) 0.0296(5) Uani 1 1 d . .
C10 C 1.2073(6) 1.11340(15) 0.07118(8) 0.0384(6) Uani 1 1 d . .
C3 C 1.0580(5) 0.69667(14) 0.33328(8) 0.0339(5) Uani 1 1 d . .
C11 C 1.1402(6) 1.10204(16) -0.01828(9) 0.0419(6) Uani 1 1 d . .
C7 C 1.6039(5) 0.98944(13) 0.06536(8) 0.0306(5) Uani 1 1 d . .
C13 C 0.9615(5) 1.08689(14) 0.27579(8) 0.0329(5) Uani 1 1 d . .
C6 C 1.5399(5) 1.02435(14) 0.11278(8) 0.0320(5) Uani 1 1 d . .
C21 C -0.0824(6) 0.9938(2) 0.47622(10) 0.0471(7) Uani 1 1 d . .
C2 C 1.0917(5) 0.73293(13) 0.28870(8) 0.0314(5) Uani 1 1 d . .
C4 C 1.2525(5) 0.69835(13) 0.25355(8) 0.0315(5) Uani 1 1 d . .
C18 C 0.1957(6) 0.91088(18) 0.42049(10) 0.0478(7) Uani 1 1 d . .
H18 H 0.1320 0.8673 0.4365 0.057 Uiso 1 1 calc R U
C17 C 0.3766(6) 0.90307(16) 0.38286(10) 0.0436(6) Uani 1 1 d . .
H17 H 0.4332 0.8538 0.3740 0.052 Uiso 1 1 calc R U
C12 C 1.7955(6) 0.93095(15) 0.06339(9) 0.0392(6) Uani 1 1 d . .
O3W O 0.8022(7) 1.2543(2) 0.36183(15) 0.1148(13) Uani 1 1 d . .
O4W O 0.7536(8) 0.2004(2) 0.46151(16) 0.1226(13) Uani 1 1 d . .
O2W O 0.1959(9) 0.8438(3) 0.14632(13) 0.1278(15) Uani 1 1 d . .
O1W O 0.2636(8) 0.2182(2) 0.51243(14) 0.1125(12) Uani 1 1 d . .
H4 H 1.279(5) 0.7232(15) 0.2252(10) 0.032(7) Uiso 1 1 d . .
H3 H 0.953(5) 0.7211(16) 0.3580(10) 0.036(7) Uiso 1 1 d . .
H12 H 1.887(6) 0.9196(17) 0.0916(11) 0.040(7) Uiso 1 1 d . .
H11 H 1.008(7) 1.1387(19) -0.0171(11) 0.050(9) Uiso 1 1 d . .
H21A H -0.194(9) 0.947(2) 0.4797(15) 0.071(12) Uiso 1 1 d . .
H21B H -0.183(9) 1.038(3) 0.4702(17) 0.087(14) Uiso 1 1 d . .

loop_
_atom_site_aniso_label
_atom_site_aniso_U_11
_atom_site_aniso_U_22
_atom_site_aniso_U_33
_atom_site_aniso_U_23
_atom_site_aniso_U_13
_atom_site_aniso_U_12
Zn1 0.03765(16) 0.02586(15) 0.02742(15) 0.00342(10) 0.01415(11) 0.00326(10)
C20 0.0328(12) 0.0606(17) 0.0217(10) -0.0051(10) 0.0068(9) 0.0006(11)
C16 0.0550(16) 0.0385(13) 0.0362(13) 0.0034(11) 0.0200(12) 0.0064(12)
O6 0.0572(12) 0.0604(12) 0.0215(8) -0.0031(8) -0.0025(8) 0.0112(9)
O5 0.0959(17) 0.0695(15) 0.0307(10) -0.0072(10) 0.0027(10) 0.0445(14)
O1 0.0649(12) 0.0310(9) 0.0378(9) 0.0022(7) 0.0155(9) 0.0175(8)
N2 0.0477(11) 0.0308(10) 0.0191(8) -0.0034(7) 0.0055(8) -0.0022(9)
O3 0.0763(14) 0.0424(11) 0.0474(11) -0.0012(9) 0.0374(10) -0.0029(10)
C8 0.0384(12) 0.0270(11) 0.0198(10) -0.0007(8) 0.0037(8) -0.0035(9)
O2 0.0578(11) 0.0319(9) 0.0445(10) 0.0008(8) 0.0235(9) -0.0113(8)
O7 0.0443(11) 0.0881(18) 0.0409(11) 0.0047(10) 0.0011(9) 0.0030(10)
C1 0.0474(14) 0.0259(11) 0.0365(12) 0.0056(9) 0.0120(10) 0.0078(10)
C9 0.0468(13) 0.0306(11) 0.0218(10) -0.0023(9) 0.0038(9) 0.0025(10)
C19 0.0580(17) 0.0454(15) 0.0379(14) -0.0036(11) 0.0199(12) 0.0118(13)
O4 0.0978(17) 0.0455(12) 0.0434(11) 0.0188(9) 0.0249(11) 0.0314(12)
C5 0.0457(13) 0.0302(11) 0.0190(10) -0.0048(8) 0.0063(9) -0.0037(10)
N1 0.0378(10) 0.0368(10) 0.0240(9) 0.0011(8) 0.0112(8) 0.0027(8)
C15 0.0412(13) 0.0281(11) 0.0262(11) -0.0026(9) 0.0047(9) -0.0082(9)
C14 0.0369(12) 0.0286(11) 0.0236(10) -0.0006(8) 0.0085(9) -0.0047(9)
C10 0.0571(15) 0.0346(12) 0.0237(11) -0.0020(9) 0.0063(10) 0.0069(11)
C3 0.0468(14) 0.0305(12) 0.0251(11) 0.0000(9) 0.0117(10) 0.0062(10)
C11 0.0587(17) 0.0393(14) 0.0277(12) -0.0012(10) 0.0016(11) 0.0138(12)
C7 0.0410(12) 0.0309(11) 0.0199(10) -0.0014(8) 0.0037(9) -0.0012(9)
C13 0.0392(12) 0.0319(12) 0.0282(11) 0.0010(9) 0.0080(9) -0.0060(10)
C6 0.0394(12) 0.0361(12) 0.0206(10) -0.0024(9) 0.0021(9) -0.0033(10)
C21 0.0349(14) 0.078(2) 0.0290(13) -0.0086(13) 0.0123(11) -0.0015(14)
C2 0.0415(12) 0.0245(10) 0.0285(11) 0.0031(9) 0.0078(9) 0.0062(9)
C4 0.0431(13) 0.0284(11) 0.0236(10) 0.0054(9) 0.0096(9) 0.0032(10)
C18 0.0588(17) 0.0490(16) 0.0367(14) 0.0008(12) 0.0213(12) -0.0110(13)
C17 0.0580(16) 0.0362(14) 0.0376(13) -0.0008(10) 0.0198(12) -0.0018(12)
C12 0.0547(16) 0.0400(14) 0.0229(11) 0.0020(10) -0.0010(10) 0.0100(11)
O3W 0.102(2) 0.092(2) 0.152(3) -0.058(2) 0.013(2) 0.0005(19)
O4W 0.125(3) 0.111(3) 0.131(3) -0.017(3) 0.009(2) 0.008(2)
O2W 0.145(3) 0.166(4) 0.073(2) 0.034(2) 0.008(2) 0.046(3)
O1W 0.117(3) 0.104(3) 0.116(3) -0.002(2) 0.002(2) -0.043(2)

loop_
_atom_type_symbol
_atom_type_description
_atom_type_scat_dispersion_real
_atom_type_scat_dispersion_imag
_atom_type_scat_source
C C 0.0033 0.0016 'International Tables Vol C Tables 4.2.6.8 and 6.1.1.4'
H H 0.0000 0.0000 'International Tables Vol C Tables 4.2.6.8 and 6.1.1.4'
N N 0.0061 0.0033 'International Tables Vol C Tables 4.2.6.8 and 6.1.1.4'
O O 0.0106 0.0060 'International Tables Vol C Tables 4.2.6.8 and 6.1.1.4'
Zn Zn 0.2839 1.4301 'International Tables Vol C Tables 4.2.6.8 and 6.1.1.4'

loop_
_geom_angle_atom_site_label_1
_geom_angle_atom_site_label_2
_geom_angle_atom_site_label_3
_geom_angle
_geom_angle_site_symmetry_1
_geom_angle_site_symmetry_3
O2 Zn1 O1 114.03(10) . .
O2 Zn1 O7 97.36(10) . .
O1 Zn1 O7 111.87(10) . .
O2 Zn1 N1 126.17(9) . .
O1 Zn1 N1 101.26(8) . .
O7 Zn1 N1 105.85(11) . .
C18 C20 C19 117.4(2) . .
C18 C20 C21 121.5(3) . .
C19 C20 C21 121.1(3) . .
N1 C16 C19 122.7(3) . .
C1 O1 Zn1 113.42(15) . .
C6 N2 C10 125.27(19) . .
C6 N2 C5 116.99(19) . .
C10 N2 C5 117.7(2) . .
C9 C8 C7 121.7(2) . .
C9 C8 C8 119.5(3) . 3_875
C7 C8 C8 118.8(3) . 3_875
C13 O2 Zn1 125.91(16) . .
O4 C1 O1 123.4(2) . .
O4 C1 C2 120.5(2) . .
O1 C1 C2 116.1(2) . .
C11 C9 C8 120.3(2) . .
C11 C9 C10 120.1(2) . .
C8 C9 C10 119.6(2) . .
C16 C19 C20 119.7(3) . .
C15 C5 C3 121.7(2) . 2_755
C15 C5 N2 119.0(2) . .
C3 C5 N2 119.3(2) 2_755 .
C16 N1 C17 117.8(2) . .
C16 N1 Zn1 123.92(17) . .
C17 N1 Zn1 117.94(17) . .
C5 C15 C14 119.3(2) . .
C4 C14 C15 119.7(2) 2_755 .
C4 C14 C13 121.2(2) 2_755 .
C15 C14 C13 119.1(2) . .
O5 C10 N2 120.4(2) . .
O5 C10 C9 123.1(2) . .
N2 C10 C9 116.5(2) . .
C5 C3 C2 119.2(2) 2_745 .
C9 C11 C12 120.5(2) . 3_875
C12 C7 C8 120.9(2) . .
C12 C7 C6 119.6(2) . .
C8 C7 C6 119.4(2) . .
O3 C13 O2 124.7(2) . .
O3 C13 C14 121.7(2) . .
O2 C13 C14 113.6(2) . .
O6 C6 N2 120.7(2) . .
O6 C6 C7 122.3(2) . .
N2 C6 C7 116.96(19) . .
C20 C21 C21 110.8(3) . 3_576
C3 C2 C4 119.9(2) . .
C3 C2 C1 120.0(2) . .
C4 C2 C1 120.1(2) . .
C14 C4 C2 120.2(2) 2_745 .
C20 C18 C17 120.1(3) . .
N1 C17 C18 122.3(3) . .
C7 C12 C11 120.0(2) . 3_875

loop_
_geom_bond_atom_site_label_1
_geom_bond_atom_site_label_2
_geom_bond_distance
_geom_bond_site_symmetry_2
Zn1 O2 1.915(2) .
Zn1 O1 1.9339(18) .
Zn1 O7 1.982(2) .
Zn1 N1 2.008(2) .
C20 C18 1.376(4) .
C20 C19 1.382(4) .
C20 C21 1.504(3) .
C16 N1 1.330(3) .
C16 C19 1.381(4) .
O6 C6 1.215(3) .
O5 C10 1.216(3) .
O1 C1 1.268(3) .
N2 C6 1.395(3) .
N2 C10 1.398(3) .
N2 C5 1.457(3) .
O3 C13 1.217(3) .
C8 C9 1.409(3) .
C8 C7 1.410(3) .
C8 C8 1.417(4) 3_875
O2 C13 1.290(3) .
C1 O4 1.232(3) .
C1 C2 1.496(3) .
C9 C11 1.376(3) .
C9 C10 1.482(3) .
C5 C15 1.375(3) .
C5 C3 1.376(3) 2_755
N1 C17 1.340(3) .
C15 C14 1.394(3) .
C14 C4 1.387(3) 2_755
C14 C13 1.504(3) .
C3 C5 1.376(3) 2_745
C3 C2 1.390(3) .
C11 C12 1.407(3) 3_875
C7 C12 1.373(4) .
C7 C6 1.476(3) .
C21 C21 1.524(6) 3_576
C2 C4 1.390(3) .
C4 C14 1.387(3) 2_745
C18 C17 1.377(4) .
C12 C11 1.407(3) 3_875
